data_4347486
loop_
_publ_author_name
'Hinz, Alexander'
'Schulz, Axel'
'Villinger, Alexander'

_publ_section_title
;
 Synthesis of Heavy Cyclodipnictadiphosphanes [ClE(\m-P-Ter)]2 [E = P, As,
 Sb, or Bi; Ter = 2,6-bis(2,4,6-trimethylphenyl)phenyl].
;
_journal_issue 7
_journal_name_full 'Inorganic chemistry'
_journal_page_first 3692
_journal_page_last 3699
_journal_paper_doi 10.1021/acs.inorgchem.6b00218
_journal_volume 55
_journal_year 2016
_chemical_formula_moiety 'C48 H50 Cl2 P2 Sb2, 0.5 (C7 H8)'
_chemical_formula_sum 'C51.5 H54 Cl2 P2 Sb2'
_chemical_formula_weight 1049.28
_space_group_crystal_system monoclinic
_space_group_IT_number 14
_space_group_name_Hall '-P 2yn'
_space_group_name_H-M_alt 'P 1 21/n 1'
_atom_sites_solution_hydrogens geom
_audit_creation_method SHELXL-2013
_cell_angle_alpha 90
_cell_angle_beta 92.466(3)
_cell_angle_gamma 90
_cell_formula_units_Z 4
_cell_length_a 8.8387(5)
_cell_length_b 40.938(3)
_cell_length_c 13.0180(8)
_cell_measurement_reflns_used 9801
_cell_measurement_temperature 123(2)
_cell_measurement_theta_max 32.51
_cell_measurement_theta_min 2.51
_cell_volume 4706.1(5)
_computing_cell_refinement 'Bruker Apex V7.51A'
_computing_data_collection 'Bruker Apex V7.51A'
_computing_data_reduction 'Bruker SAINT'
_computing_molecular_graphics 'ORTEP-3v2.01 (Farrugia, 1997)'
_computing_publication_material SHELXL-2013
_computing_structure_refinement 'SHELXL-2013 (Sheldrick, 2013)'
_computing_structure_solution 'SHELXS-2013 (Sheldrick, 2013)'
_diffrn_ambient_temperature 123(2)
_diffrn_measured_fraction_theta_full 1.000
_diffrn_measured_fraction_theta_max 0.982
_diffrn_measurement_device_type 'Bruker-Nonius Kappa-II-CCD-diffractometer'
_diffrn_measurement_method 'phi and omega scans'
_diffrn_radiation_monochromator graphite
_diffrn_radiation_source 'sealed tube'
_diffrn_radiation_type MoK\a
_diffrn_radiation_wavelength 0.71073
_diffrn_reflns_av_R_equivalents 0.0276
_diffrn_reflns_av_unetI/netI 0.0318
_diffrn_reflns_Laue_measured_fraction_full 1.000
_diffrn_reflns_Laue_measured_fraction_max 0.982
_diffrn_reflns_limit_h_max 13
_diffrn_reflns_limit_h_min -13
_diffrn_reflns_limit_k_max 49
_diffrn_reflns_limit_k_min -61
_diffrn_reflns_limit_l_max 19
_diffrn_reflns_limit_l_min -19
_diffrn_reflns_number 81541
_diffrn_reflns_point_group_measured_fraction_full 1.000
_diffrn_reflns_point_group_measured_fraction_max 0.982
_diffrn_reflns_theta_full 25.242
_diffrn_reflns_theta_max 32.499
_diffrn_reflns_theta_min 1.990
_exptl_absorpt_coefficient_mu 1.364
_exptl_absorpt_correction_T_max 0.7464
_exptl_absorpt_correction_T_min 0.6817
_exptl_absorpt_correction_type multi-scan
_exptl_absorpt_process_details '(SADABS; Sheldrick, 2004)'
_exptl_crystal_colour yellow
_exptl_crystal_density_diffrn 1.481
_exptl_crystal_description block
_exptl_crystal_F_000 2116
_exptl_crystal_size_max 0.290
_exptl_crystal_size_mid 0.210
_exptl_crystal_size_min 0.120
_refine_diff_density_max 1.418
_refine_diff_density_min -1.440
_refine_diff_density_rms 0.097
_refine_ls_extinction_method none
_refine_ls_goodness_of_fit_ref 1.147
_refine_ls_hydrogen_treatment constr
_refine_ls_matrix_type full
_refine_ls_number_parameters 551
_refine_ls_number_reflns 16750
_refine_ls_number_restraints 93
_refine_ls_restrained_S_all 1.148
_refine_ls_R_factor_all 0.0439
_refine_ls_R_factor_gt 0.0356
_refine_ls_shift/su_max 0.003
_refine_ls_shift/su_mean 0.000
_refine_ls_structure_factor_coef Fsqd
_refine_ls_weighting_details 'w=1/[\s^2^(Fo^2^)+(0.0218P)^2^+5.2112P] where P=(Fo^2^+2Fc^2^)/3'
_refine_ls_weighting_scheme calc
_refine_ls_wR_factor_gt 0.0706
_refine_ls_wR_factor_ref 0.0733
_reflns_Friedel_coverage 0.000
_reflns_number_gt 14596
_reflns_number_total 16750
_reflns_threshold_expression 'I > 2\s(I)'
_cod_data_source_file ic6b00218_si_002.cif
_cod_data_source_block ah295a
_cod_original_cell_volume 4706.0(5)
_cod_original_sg_symbol_H-M 'P 21/n'
_cod_original_formula_sum 'C51.50 H54 Cl2 P2 Sb2'
_cod_database_code 4347486
_shelx_space_group_comment
;
The symmetry employed for this shelxl refinement is uniquely defined
by the following loop, which should always be used as a source of
symmetry information in preference to the above space-group names.
They are only intended as comments.
;
_shelx_estimated_absorpt_t_min 0.693
_shelx_estimated_absorpt_t_max 0.853
_shelxl_version_number 2013-4

loop_
_space_group_symop_operation_xyz
'x, y, z'
'-x+1/2, y+1/2, -z+1/2'
'-x, -y, -z'
'x-1/2, -y-1/2, z-1/2'

loop_
_atom_site_label
_atom_site_type_symbol
_atom_site_fract_x
_atom_site_fract_y
_atom_site_fract_z
_atom_site_U_iso_or_equiv
_atom_site_adp_type
_atom_site_occupancy
_atom_site_site_symmetry_order
_atom_site_calc_flag
_atom_site_refinement_flags_posn
_atom_site_refinement_flags_adp
_atom_site_refinement_flags_occupancy
Sb1 Sb 0.97314(2) 0.40159(2) 0.10229(2) 0.01628(3) Uani 1 1 d . . .
Sb2 Sb 0.83436(2) 0.33556(2) 0.23525(2) 0.01337(3) Uani 1 1 d . . .
Cl1 Cl 0.70862(7) 0.41227(2) 0.13845(5) 0.02858(12) Uani 1 1 d . . .
Cl2 Cl 0.98357(7) 0.28786(2) 0.27875(4) 0.02363(11) Uani 1 1 d . . .
P1 P 0.94418(6) 0.34168(2) 0.05815(4) 0.01377(9) Uani 1 1 d . . .
P2 P 1.05504(6) 0.37442(2) 0.26952(4) 0.01397(9) Uani 1 1 d . . .
C1 C 0.7990(2) 0.33637(5) -0.04708(14) 0.0136(3) Uani 1 1 d . . .
C2 C 0.6640(2) 0.31827(5) -0.03838(15) 0.0156(4) Uani 1 1 d . . .
C3 C 0.5790(3) 0.30967(6) -0.12705(16) 0.0224(4) Uani 1 1 d . . .
H3 H 0.4895 0.2971 -0.1210 0.027 Uiso 1 1 calc R U .
C4 C 0.6221(3) 0.31908(6) -0.22382(16) 0.0246(5) Uani 1 1 d . . .
H4 H 0.5640 0.3126 -0.2834 0.029 Uiso 1 1 calc R U .
C5 C 0.7506(3) 0.33803(6) -0.23287(16) 0.0209(4) Uani 1 1 d . . .
H5 H 0.7785 0.3452 -0.2988 0.025 Uiso 1 1 calc R U .
C6 C 0.8393(2) 0.34664(5) -0.14590(14) 0.0143(4) Uani 1 1 d . . .
C7 C 0.6032(2) 0.30756(5) 0.06160(15) 0.0152(4) Uani 1 1 d . . .
C8 C 0.4828(2) 0.32495(5) 0.10334(15) 0.0165(4) Uani 1 1 d . . .
C9 C 0.4215(2) 0.31346(5) 0.19395(16) 0.0185(4) Uani 1 1 d . . .
H9 H 0.3400 0.3250 0.2222 0.022 Uiso 1 1 calc R U .
C10 C 0.4762(2) 0.28576(5) 0.24325(15) 0.0181(4) Uani 1 1 d . . .
C11 C 0.5971(2) 0.26917(5) 0.20182(16) 0.0175(4) Uani 1 1 d . . .
H11 H 0.6377 0.2505 0.2364 0.021 Uiso 1 1 calc R U .
C12 C 0.6598(2) 0.27943(5) 0.11052(15) 0.0158(4) Uani 1 1 d . . .
C13 C 0.4161(3) 0.35496(6) 0.05233(18) 0.0240(5) Uani 1 1 d . . .
H13A H 0.3367 0.3485 0.0015 0.036 Uiso 1 1 calc R U .
H13B H 0.4956 0.3669 0.0180 0.036 Uiso 1 1 calc R U .
H13C H 0.3724 0.3690 0.1043 0.036 Uiso 1 1 calc R U .
C14 C 0.4026(3) 0.27260(6) 0.33642(17) 0.0247(5) Uani 1 1 d . . .
H14A H 0.3254 0.2565 0.3151 0.037 Uiso 1 1 calc R U .
H14B H 0.3549 0.2905 0.3730 0.037 Uiso 1 1 calc R U .
H14C H 0.4793 0.2622 0.3820 0.037 Uiso 1 1 calc R U .
C15 C 0.7833(3) 0.25956(5) 0.06415(17) 0.0218(4) Uani 1 1 d . . .
H15A H 0.8691 0.2738 0.0501 0.033 Uiso 1 1 calc R U .
H15B H 0.7444 0.2496 -0.0002 0.033 Uiso 1 1 calc R U .
H15C H 0.8166 0.2424 0.1124 0.033 Uiso 1 1 calc R U .
C16 C 0.9765(2) 0.36728(5) -0.16105(14) 0.0136(3) Uani 1 1 d . . .
C17 C 1.1167(2) 0.35270(5) -0.17923(15) 0.0169(4) Uani 1 1 d . . .
C18 C 1.2406(2) 0.37267(6) -0.19639(17) 0.0207(4) Uani 1 1 d . . .
H18 H 1.3355 0.3629 -0.2091 0.025 Uiso 1 1 calc R U .
C19 C 1.2290(3) 0.40653(6) -0.19535(18) 0.0228(4) Uani 1 1 d . . .
C20 C 1.0898(3) 0.42045(5) -0.17876(16) 0.0204(4) Uani 1 1 d . . .
H20 H 1.0808 0.4436 -0.1780 0.024 Uiso 1 1 calc R U .
C21 C 0.9620(2) 0.40139(5) -0.16309(15) 0.0162(4) Uani 1 1 d . . .
C22 C 1.1326(3) 0.31620(6) -0.18160(19) 0.0251(5) Uani 1 1 d . . .
H22A H 1.2321 0.3104 -0.2066 0.038 Uiso 1 1 calc R U .
H22B H 1.0531 0.3069 -0.2276 0.038 Uiso 1 1 calc R U .
H22C H 1.1230 0.3074 -0.1121 0.038 Uiso 1 1 calc R U .
C23 C 1.3662(3) 0.42754(7) -0.2144(3) 0.0433(7) Uani 1 1 d . . .
H23A H 1.3331 0.4485 -0.2441 0.065 Uiso 1 1 calc R U .
H23B H 1.4314 0.4163 -0.2621 0.065 Uiso 1 1 calc R U .
H23C H 1.4229 0.4314 -0.1491 0.065 Uiso 1 1 calc R U .
C24 C 0.8093(3) 0.41738(6) -0.15315(18) 0.0238(5) Uani 1 1 d . . .
H24A H 0.7461 0.4132 -0.2154 0.036 Uiso 1 1 calc R U .
H24B H 0.8228 0.4410 -0.1442 0.036 Uiso 1 1 calc R U .
H24C H 0.7601 0.4083 -0.0934 0.036 Uiso 1 1 calc R U .
C25 C 1.0245(2) 0.40213(5) 0.37823(14) 0.0142(4) Uani 1 1 d . . .
C26 C 1.0774(2) 0.43468(5) 0.37575(15) 0.0165(4) Uani 1 1 d . . .
C27 C 1.0789(3) 0.45380(6) 0.46467(17) 0.0251(5) Uani 1 1 d . . .
H27 H 1.1147 0.4757 0.4624 0.030 Uiso 1 1 calc R U .
C28 C 1.0289(3) 0.44134(6) 0.55573(17) 0.0300(6) Uani 1 1 d . . .
H28 H 1.0317 0.4544 0.6160 0.036 Uiso 1 1 calc R U .
C29 C 0.9747(3) 0.40969(6) 0.55857(17) 0.0261(5) Uani 1 1 d . . .
H29 H 0.9392 0.4013 0.6212 0.031 Uiso 1 1 calc R U .
C30 C 0.9711(2) 0.38981(5) 0.47163(15) 0.0165(4) Uani 1 1 d . . .
C31 C 1.1319(2) 0.45038(5) 0.28019(15) 0.0166(4) Uani 1 1 d . . .
C32 C 1.0382(2) 0.47342(5) 0.22874(16) 0.0170(4) Uani 1 1 d . . .
C33 C 1.0912(3) 0.48891(5) 0.14163(17) 0.0197(4) Uani 1 1 d . . .
H33 H 1.0280 0.5044 0.1063 0.024 Uiso 1 1 calc R U .
C34 C 1.2331(3) 0.48241(6) 0.10524(17) 0.0226(4) Uani 1 1 d . . .
C35 C 1.3237(2) 0.45952(6) 0.15740(18) 0.0232(4) Uani 1 1 d . . .
H35 H 1.4205 0.4545 0.1324 0.028 Uiso 1 1 calc R U .
C36 C 1.2768(2) 0.44372(5) 0.24507(16) 0.0189(4) Uani 1 1 d . . .
C37 C 0.8838(3) 0.48162(5) 0.26617(17) 0.0214(4) Uani 1 1 d . . .
H37A H 0.8296 0.4954 0.2153 0.032 Uiso 1 1 calc R U .
H37B H 0.8948 0.4934 0.3317 0.032 Uiso 1 1 calc R U .
H37C H 0.8266 0.4614 0.2759 0.032 Uiso 1 1 calc R U .
C38 C 1.2883(3) 0.50038(8) 0.0130(2) 0.0358(6) Uani 1 1 d . . .
H38A H 1.2060 0.5138 -0.0173 0.054 Uiso 1 1 calc R U .
H38B H 1.3212 0.4846 -0.0380 0.054 Uiso 1 1 calc R U .
H38C H 1.3736 0.5145 0.0343 0.054 Uiso 1 1 calc R U .
C39 C 1.3827(3) 0.42065(6) 0.30286(19) 0.0255(5) Uani 1 1 d . . .
H39A H 1.4865 0.4243 0.2818 0.038 Uiso 1 1 calc R U .
H39B H 1.3530 0.3981 0.2874 0.038 Uiso 1 1 calc R U .
H39C H 1.3775 0.4246 0.3769 0.038 Uiso 1 1 calc R U .
C40 C 0.9135(2) 0.35594(5) 0.48541(14) 0.0155(4) Uani 1 1 d . . .
C41 C 1.0139(2) 0.33091(5) 0.51671(15) 0.0166(4) Uani 1 1 d . . .
C42 C 0.9555(3) 0.30013(5) 0.53813(16) 0.0200(4) Uani 1 1 d . . .
H42 H 1.0233 0.2832 0.5597 0.024 Uiso 1 1 calc R U .
C43 C 0.8017(3) 0.29337(5) 0.52892(16) 0.0198(4) Uani 1 1 d . . .
C44 C 0.7049(2) 0.31841(5) 0.49851(16) 0.0190(4) Uani 1 1 d . . .
H44 H 0.5993 0.3141 0.4915 0.023 Uiso 1 1 calc R U .
C45 C 0.7567(2) 0.34976(5) 0.47777(15) 0.0167(4) Uani 1 1 d . . .
C46 C 1.1816(3) 0.33721(6) 0.52662(19) 0.0248(5) Uani 1 1 d . . .
H46A H 1.2185 0.3435 0.4595 0.037 Uiso 1 1 calc R U .
H46B H 1.2338 0.3173 0.5506 0.037 Uiso 1 1 calc R U .
H46C H 1.2018 0.3549 0.5761 0.037 Uiso 1 1 calc R U .
C47 C 0.7435(3) 0.25944(6) 0.5494(2) 0.0341(6) Uani 1 1 d . . .
H47A H 0.7272 0.2478 0.4842 0.051 Uiso 1 1 calc R U .
H47B H 0.6476 0.2609 0.5842 0.051 Uiso 1 1 calc R U .
H47C H 0.8178 0.2476 0.5933 0.051 Uiso 1 1 calc R U .
C48 C 0.6460(3) 0.37644(6) 0.44825(19) 0.0264(5) Uani 1 1 d . . .
H48A H 0.5467 0.3668 0.4309 0.040 Uiso 1 1 calc R U .
H48B H 0.6819 0.3883 0.3886 0.040 Uiso 1 1 calc R U .
H48C H 0.6376 0.3916 0.5060 0.040 Uiso 1 1 calc R U .
C49 C 0.4379(4) 0.51139(9) 0.4410(2) 0.0340(11) Uani 0.5 1 d G U P
C50 C 0.4069(5) 0.51631(9) 0.5436(3) 0.0389(13) Uani 0.5 1 d G U P
H50 H 0.3290 0.5310 0.5614 0.047 Uiso 0.5 1 calc R U P
C51 C 0.4899(6) 0.49975(12) 0.6203(2) 0.0489(14) Uani 0.5 1 d G U P
H51 H 0.4688 0.5031 0.6905 0.059 Uiso 0.5 1 calc R U P
C52 C 0.6039(5) 0.47826(11) 0.5944(3) 0.0470(13) Uani 0.5 1 d G U P
H52 H 0.6606 0.4669 0.6468 0.056 Uiso 0.5 1 calc R U P
C53 C 0.6349(4) 0.47333(9) 0.4918(4) 0.0435(13) Uani 0.5 1 d G U P
H53 H 0.7128 0.4586 0.4740 0.052 Uiso 0.5 1 calc R U P
C54 C 0.5518(5) 0.48990(9) 0.4151(2) 0.0308(11) Uani 0.5 1 d G U P
H54 H 0.5730 0.4865 0.3449 0.037 Uiso 0.5 1 calc R U P
C55 C 0.3455(8) 0.52890(16) 0.3579(5) 0.0440(14) Uani 0.5 1 d . U P
H55A H 0.3971 0.5275 0.2929 0.066 Uiso 0.5 1 calc R U P
H55B H 0.3340 0.5519 0.3771 0.066 Uiso 0.5 1 calc R U P
H55C H 0.2454 0.5187 0.3498 0.066 Uiso 0.5 1 calc R U P

loop_
_atom_site_aniso_label
_atom_site_aniso_U_11
_atom_site_aniso_U_22
_atom_site_aniso_U_33
_atom_site_aniso_U_23
_atom_site_aniso_U_13
_atom_site_aniso_U_12
Sb1 0.02369(7) 0.01456(6) 0.01060(6) 0.00142(5) 0.00102(5) -0.00412(5)
Sb2 0.01784(6) 0.01322(6) 0.00913(6) -0.00007(4) 0.00151(4) -0.00190(5)
Cl1 0.0262(3) 0.0272(3) 0.0323(3) -0.0005(2) 0.0015(2) 0.0061(2)
Cl2 0.0331(3) 0.0172(2) 0.0202(2) 0.00134(19) -0.0032(2) 0.0027(2)
P1 0.0163(2) 0.0157(2) 0.0094(2) -0.00061(18) 0.00088(17) -0.00201(19)
P2 0.0177(2) 0.0132(2) 0.0110(2) -0.00120(18) 0.00011(17) -0.00116(19)
C1 0.0166(9) 0.0145(8) 0.0097(8) -0.0005(7) 0.0008(6) -0.0018(7)
C2 0.0174(9) 0.0186(9) 0.0109(8) -0.0007(7) 0.0029(7) -0.0027(7)
C3 0.0188(10) 0.0331(12) 0.0153(9) -0.0017(9) 0.0002(8) -0.0106(9)
C4 0.0233(11) 0.0394(13) 0.0108(9) -0.0026(9) -0.0017(8) -0.0099(10)
C5 0.0238(10) 0.0295(11) 0.0093(8) -0.0002(8) 0.0015(7) -0.0051(9)
C6 0.0166(9) 0.0162(9) 0.0101(8) 0.0000(7) 0.0022(7) -0.0022(7)
C7 0.0175(9) 0.0174(9) 0.0108(8) -0.0029(7) 0.0026(7) -0.0052(7)
C8 0.0149(9) 0.0214(10) 0.0132(9) -0.0015(7) -0.0001(7) -0.0029(8)
C9 0.0157(9) 0.0254(10) 0.0149(9) -0.0034(8) 0.0051(7) -0.0024(8)
C10 0.0188(9) 0.0236(10) 0.0122(9) -0.0009(8) 0.0044(7) -0.0069(8)
C11 0.0220(10) 0.0147(9) 0.0159(9) -0.0003(7) 0.0025(7) -0.0050(8)
C12 0.0185(9) 0.0151(9) 0.0140(9) -0.0038(7) 0.0040(7) -0.0054(7)
C13 0.0224(11) 0.0295(12) 0.0202(10) 0.0033(9) 0.0006(8) 0.0025(9)
C14 0.0244(11) 0.0338(12) 0.0164(10) 0.0029(9) 0.0077(8) -0.0065(9)
C15 0.0271(11) 0.0165(9) 0.0225(10) -0.0043(8) 0.0096(9) -0.0019(8)
C16 0.0163(9) 0.0175(9) 0.0071(7) 0.0019(7) 0.0018(6) -0.0027(7)
C17 0.0202(10) 0.0177(9) 0.0128(9) 0.0006(7) 0.0024(7) -0.0003(8)
C18 0.0164(9) 0.0260(11) 0.0199(10) 0.0014(8) 0.0042(8) 0.0002(8)
C19 0.0208(10) 0.0246(11) 0.0233(11) 0.0027(9) 0.0043(8) -0.0067(9)
C20 0.0253(11) 0.0176(10) 0.0186(10) 0.0039(8) 0.0037(8) -0.0037(8)
C21 0.0196(9) 0.0188(9) 0.0103(8) 0.0024(7) 0.0011(7) 0.0000(8)
C22 0.0253(11) 0.0206(10) 0.0295(12) -0.0012(9) 0.0032(9) 0.0021(9)
C23 0.0308(14) 0.0342(15) 0.066(2) 0.0034(14) 0.0174(14) -0.0127(12)
C24 0.0232(11) 0.0219(11) 0.0265(11) 0.0033(9) 0.0036(9) 0.0032(9)
C25 0.0186(9) 0.0127(8) 0.0110(8) -0.0010(7) -0.0007(7) 0.0005(7)
C26 0.0218(10) 0.0137(9) 0.0138(9) 0.0007(7) -0.0014(7) -0.0015(8)
C27 0.0413(14) 0.0161(10) 0.0177(10) -0.0031(8) -0.0015(9) -0.0058(9)
C28 0.0596(17) 0.0171(10) 0.0132(10) -0.0047(8) 0.0012(10) -0.0040(11)
C29 0.0478(15) 0.0185(10) 0.0122(9) -0.0007(8) 0.0022(9) -0.0024(10)
C30 0.0253(10) 0.0128(8) 0.0111(8) -0.0002(7) -0.0014(7) 0.0008(8)
C31 0.0223(10) 0.0133(9) 0.0142(9) 0.0000(7) -0.0012(7) -0.0036(8)
C32 0.0200(10) 0.0137(9) 0.0173(9) 0.0000(7) 0.0015(7) -0.0010(7)
C33 0.0226(10) 0.0164(9) 0.0200(10) 0.0046(8) 0.0002(8) 0.0004(8)
C34 0.0200(10) 0.0265(11) 0.0215(10) 0.0062(9) 0.0016(8) -0.0037(9)
C35 0.0157(10) 0.0297(12) 0.0242(11) 0.0026(9) 0.0010(8) -0.0016(9)
C36 0.0182(10) 0.0189(10) 0.0193(10) 0.0005(8) -0.0036(8) -0.0005(8)
C37 0.0259(11) 0.0172(10) 0.0217(10) 0.0026(8) 0.0064(8) 0.0043(8)
C38 0.0263(12) 0.0517(17) 0.0301(13) 0.0181(12) 0.0082(10) 0.0006(12)
C39 0.0199(10) 0.0269(11) 0.0291(12) 0.0051(9) -0.0058(9) 0.0015(9)
C40 0.0255(10) 0.0123(8) 0.0087(8) 0.0015(7) 0.0008(7) 0.0004(7)
C41 0.0225(10) 0.0154(9) 0.0117(8) 0.0011(7) -0.0006(7) 0.0010(8)
C42 0.0262(11) 0.0153(9) 0.0181(10) 0.0051(8) -0.0021(8) 0.0020(8)
C43 0.0279(11) 0.0166(9) 0.0146(9) 0.0022(8) -0.0019(8) -0.0040(8)
C44 0.0202(10) 0.0222(10) 0.0143(9) 0.0013(8) -0.0021(7) -0.0025(8)
C45 0.0235(10) 0.0163(9) 0.0101(8) 0.0021(7) 0.0001(7) 0.0027(8)
C46 0.0224(11) 0.0261(11) 0.0252(11) 0.0067(9) -0.0059(9) 0.0012(9)
C47 0.0354(14) 0.0224(12) 0.0439(15) 0.0108(11) -0.0065(12) -0.0076(10)
C48 0.0280(12) 0.0243(11) 0.0268(12) 0.0046(9) -0.0012(9) 0.0069(9)
C49 0.041(3) 0.027(2) 0.036(3) 0.0000(19) 0.011(2) -0.016(2)
C50 0.052(3) 0.034(3) 0.032(3) -0.001(2) 0.014(2) -0.017(2)
C51 0.061(3) 0.049(3) 0.038(3) 0.002(2) 0.009(2) -0.024(3)
C52 0.056(3) 0.046(3) 0.039(3) 0.016(2) -0.004(3) -0.024(3)
C53 0.049(3) 0.039(3) 0.042(3) 0.007(2) 0.003(2) -0.017(2)
C54 0.038(3) 0.027(2) 0.027(3) 0.003(2) 0.006(2) -0.009(2)
C55 0.043(3) 0.037(3) 0.052(4) 0.013(3) -0.002(3) -0.010(3)

loop_
_atom_type_symbol
_atom_type_description
_atom_type_scat_dispersion_real
_atom_type_scat_dispersion_imag
_atom_type_scat_source
C C 0.0033 0.0016 'International Tables Vol C Tables 4.2.6.8 and 6.1.1.4'
H H 0.0000 0.0000 'International Tables Vol C Tables 4.2.6.8 and 6.1.1.4'
P P 0.1023 0.0942 'International Tables Vol C Tables 4.2.6.8 and 6.1.1.4'
Sb Sb -0.5866 1.5461 'International Tables Vol C Tables 4.2.6.8 and 6.1.1.4'
Cl Cl 0.1484 0.1585 'International Tables Vol C Tables 4.2.6.8 and 6.1.1.4'

loop_
_geom_angle_atom_site_label_1
_geom_angle_atom_site_label_2
_geom_angle_atom_site_label_3
_geom_angle
Cl1 Sb1 P2 98.86(2)
Cl1 Sb1 P1 97.412(19)
P2 Sb1 P1 77.939(17)
Cl2 Sb2 P2 93.313(19)
Cl2 Sb2 P1 93.800(19)
P2 Sb2 P1 77.189(17)
C1 P1 Sb1 110.04(6)
C1 P1 Sb2 112.27(6)
Sb1 P1 Sb2 85.909(16)
C25 P2 Sb1 110.19(6)
C25 P2 Sb2 112.55(7)
Sb1 P2 Sb2 86.270(17)
C2 C1 C6 118.39(18)
C2 C1 P1 124.31(15)
C6 C1 P1 116.45(14)
C3 C2 C1 119.53(18)
C3 C2 C7 116.42(18)
C1 C2 C7 124.04(18)
C4 C3 C2 121.5(2)
C4 C3 H3 119.3
C2 C3 H3 119.3
C5 C4 C3 119.5(2)
C5 C4 H4 120.3
C3 C4 H4 120.3
C4 C5 C6 120.48(19)
C4 C5 H5 119.8
C6 C5 H5 119.8
C5 C6 C1 120.58(18)
C5 C6 C16 117.77(17)
C1 C6 C16 121.65(17)
C12 C7 C8 120.14(18)
C12 C7 C2 120.21(18)
C8 C7 C2 119.55(19)
C9 C8 C7 118.8(2)
C9 C8 C13 119.17(19)
C7 C8 C13 122.06(18)
C10 C9 C8 121.82(19)
C10 C9 H9 119.1
C8 C9 H9 119.1
C9 C10 C11 118.63(18)
C9 C10 C14 121.03(19)
C11 C10 C14 120.3(2)
C10 C11 C12 121.4(2)
C10 C11 H11 119.3
C12 C11 H11 119.3
C11 C12 C7 119.17(19)
C11 C12 C15 119.94(19)
C7 C12 C15 120.86(18)
C8 C13 H13A 109.5
C8 C13 H13B 109.5
H13A C13 H13B 109.5
C8 C13 H13C 109.5
H13A C13 H13C 109.5
H13B C13 H13C 109.5
C10 C14 H14A 109.5
C10 C14 H14B 109.5
H14A C14 H14B 109.5
C10 C14 H14C 109.5
H14A C14 H14C 109.5
H14B C14 H14C 109.5
C12 C15 H15A 109.5
C12 C15 H15B 109.5
H15A C15 H15B 109.5
C12 C15 H15C 109.5
H15A C15 H15C 109.5
H15B C15 H15C 109.5
C21 C16 C17 120.04(18)
C21 C16 C6 119.34(18)
C17 C16 C6 120.51(18)
C18 C17 C16 118.87(19)
C18 C17 C22 120.44(19)
C16 C17 C22 120.68(19)
C19 C18 C17 121.7(2)
C19 C18 H18 119.1
C17 C18 H18 119.1
C20 C19 C18 118.6(2)
C20 C19 C23 121.0(2)
C18 C19 C23 120.3(2)
C19 C20 C21 121.6(2)
C19 C20 H20 119.2
C21 C20 H20 119.2
C20 C21 C16 119.05(19)
C20 C21 C24 120.1(2)
C16 C21 C24 120.76(19)
C17 C22 H22A 109.5
C17 C22 H22B 109.5
H22A C22 H22B 109.5
C17 C22 H22C 109.5
H22A C22 H22C 109.5
H22B C22 H22C 109.5
C19 C23 H23A 109.5
C19 C23 H23B 109.5
H23A C23 H23B 109.5
C19 C23 H23C 109.5
H23A C23 H23C 109.5
H23B C23 H23C 109.5
C21 C24 H24A 109.5
C21 C24 H24B 109.5
H24A C24 H24B 109.5
C21 C24 H24C 109.5
H24A C24 H24C 109.5
H24B C24 H24C 109.5
C26 C25 C30 118.59(18)
C26 C25 P2 120.23(15)
C30 C25 P2 120.35(15)
C27 C26 C25 120.04(19)
C27 C26 C31 117.13(18)
C25 C26 C31 122.82(18)
C28 C27 C26 120.8(2)
C28 C27 H27 119.6
C26 C27 H27 119.6
C27 C28 C29 119.6(2)
C27 C28 H28 120.2
C29 C28 H28 120.2
C28 C29 C30 121.4(2)
C28 C29 H29 119.3
C30 C29 H29 119.3
C29 C30 C25 119.51(19)
C29 C30 C40 116.20(18)
C25 C30 C40 124.27(17)
C36 C31 C32 120.10(19)
C36 C31 C26 121.14(19)
C32 C31 C26 118.67(19)
C33 C32 C31 118.68(19)
C33 C32 C37 120.09(19)
C31 C32 C37 121.23(18)
C34 C33 C32 122.0(2)
C34 C33 H33 119.0
C32 C33 H33 119.0
C33 C34 C35 118.3(2)
C33 C34 C38 120.5(2)
C35 C34 C38 121.2(2)
C36 C35 C34 121.9(2)
C36 C35 H35 119.1
C34 C35 H35 119.1
C35 C36 C31 119.0(2)
C35 C36 C39 120.0(2)
C31 C36 C39 121.0(2)
C32 C37 H37A 109.5
C32 C37 H37B 109.5
H37A C37 H37B 109.5
C32 C37 H37C 109.5
H37A C37 H37C 109.5
H37B C37 H37C 109.5
C34 C38 H38A 109.5
C34 C38 H38B 109.5
H38A C38 H38B 109.5
C34 C38 H38C 109.5
H38A C38 H38C 109.5
H38B C38 H38C 109.5
C36 C39 H39A 109.5
C36 C39 H39B 109.5
H39A C39 H39B 109.5
C36 C39 H39C 109.5
H39A C39 H39C 109.5
H39B C39 H39C 109.5
C41 C40 C45 119.83(18)
C41 C40 C30 119.89(19)
C45 C40 C30 119.93(18)
C42 C41 C40 118.9(2)
C42 C41 C46 120.62(19)
C40 C41 C46 120.52(19)
C43 C42 C41 122.2(2)
C43 C42 H42 118.9
C41 C42 H42 118.9
C44 C43 C42 118.0(2)
C44 C43 C47 121.4(2)
C42 C43 C47 120.6(2)
C43 C44 C45 122.3(2)
C43 C44 H44 118.9
C45 C44 H44 118.9
C44 C45 C40 118.85(19)
C44 C45 C48 120.2(2)
C40 C45 C48 120.96(19)
C41 C46 H46A 109.5
C41 C46 H46B 109.5
H46A C46 H46B 109.5
C41 C46 H46C 109.5
H46A C46 H46C 109.5
H46B C46 H46C 109.5
C43 C47 H47A 109.5
C43 C47 H47B 109.5
H47A C47 H47B 109.5
C43 C47 H47C 109.5
H47A C47 H47C 109.5
H47B C47 H47C 109.5
C45 C48 H48A 109.5
C45 C48 H48B 109.5
H48A C48 H48B 109.5
C45 C48 H48C 109.5
H48A C48 H48C 109.5
H48B C48 H48C 109.5
C50 C49 C54 120.0
C50 C49 C55 119.8(4)
C54 C49 C55 120.2(4)
C49 C50 C51 120.0
C49 C50 H50 120.0
C51 C50 H50 120.0
C52 C51 C50 120.0
C52 C51 H51 120.0
C50 C51 H51 120.0
C51 C52 C53 120.0
C51 C52 H52 120.0
C53 C52 H52 120.0
C54 C53 C52 120.0
C54 C53 H53 120.0
C52 C53 H53 120.0
C53 C54 C49 120.0
C53 C54 H54 120.0
C49 C54 H54 120.0
C49 C55 H55A 109.5
C49 C55 H55B 109.5
H55A C55 H55B 109.5
C49 C55 H55C 109.5
H55A C55 H55C 109.5
H55B C55 H55C 109.5

loop_
_geom_bond_atom_site_label_1
_geom_bond_atom_site_label_2
_geom_bond_distance
Sb1 Cl1 2.4441(6)
Sb1 P2 2.5229(5)
Sb1 P1 2.5294(6)
Sb2 Cl2 2.4100(6)
Sb2 P2 2.5415(5)
Sb2 P1 2.5521(5)
P1 C1 1.849(2)
P2 C25 1.843(2)
C1 C2 1.413(3)
C1 C6 1.414(3)
C2 C3 1.395(3)
C2 C7 1.495(3)
C3 C4 1.387(3)
C3 H3 0.9500
C4 C5 1.384(3)
C4 H4 0.9500
C5 C6 1.395(3)
C5 H5 0.9500
C6 C16 1.498(3)
C7 C12 1.398(3)
C7 C8 1.409(3)
C8 C9 1.401(3)
C8 C13 1.505(3)
C9 C10 1.380(3)
C9 H9 0.9500
C10 C11 1.394(3)
C10 C14 1.501(3)
C11 C12 1.398(3)
C11 H11 0.9500
C12 C15 1.508(3)
C13 H13A 0.9800
C13 H13B 0.9800
C13 H13C 0.9800
C14 H14A 0.9800
C14 H14B 0.9800
C14 H14C 0.9800
C15 H15A 0.9800
C15 H15B 0.9800
C15 H15C 0.9800
C16 C21 1.402(3)
C16 C17 1.405(3)
C17 C18 1.392(3)
C17 C22 1.501(3)
C18 C19 1.390(3)
C18 H18 0.9500
C19 C20 1.382(3)
C19 C23 1.516(3)
C20 C21 1.395(3)
C20 H20 0.9500
C21 C24 1.510(3)
C22 H22A 0.9800
C22 H22B 0.9800
C22 H22C 0.9800
C23 H23A 0.9800
C23 H23B 0.9800
C23 H23C 0.9800
C24 H24A 0.9800
C24 H24B 0.9800
C24 H24C 0.9800
C25 C26 1.413(3)
C25 C30 1.416(3)
C26 C27 1.397(3)
C26 C31 1.498(3)
C27 C28 1.380(3)
C27 H27 0.9500
C28 C29 1.382(3)
C28 H28 0.9500
C29 C30 1.393(3)
C29 H29 0.9500
C30 C40 1.491(3)
C31 C36 1.405(3)
C31 C32 1.406(3)
C32 C33 1.398(3)
C32 C37 1.507(3)
C33 C34 1.385(3)
C33 H33 0.9500
C34 C35 1.391(3)
C34 C38 1.507(3)
C35 C36 1.391(3)
C35 H35 0.9500
C36 C39 1.508(3)
C37 H37A 0.9800
C37 H37B 0.9800
C37 H37C 0.9800
C38 H38A 0.9800
C38 H38B 0.9800
C38 H38C 0.9800
C39 H39A 0.9800
C39 H39B 0.9800
C39 H39C 0.9800
C40 C41 1.404(3)
C40 C45 1.408(3)
C41 C42 1.394(3)
C41 C46 1.505(3)
C42 C43 1.387(3)
C42 H42 0.9500
C43 C44 1.383(3)
C43 C47 1.509(3)
C44 C45 1.393(3)
C44 H44 0.9500
C45 C48 1.505(3)
C46 H46A 0.9800
C46 H46B 0.9800
C46 H46C 0.9800
C47 H47A 0.9800
C47 H47B 0.9800
C47 H47C 0.9800
C48 H48A 0.9800
C48 H48B 0.9800
C48 H48C 0.9800
C49 C50 1.3900
C49 C54 1.3900
C49 C55 1.508(7)
C50 C51 1.3900
C50 H50 0.9500
C51 C52 1.3900
C51 H51 0.9500
C52 C53 1.3900
C52 H52 0.9500
C53 C54 1.3900
C53 H53 0.9500
C54 H54 0.9500
C55 H55A 0.9800
C55 H55B 0.9800
C55 H55C 0.9800

loop_
_geom_torsion_atom_site_label_1
_geom_torsion_atom_site_label_2
_geom_torsion_atom_site_label_3
_geom_torsion_atom_site_label_4
_geom_torsion
Sb1 P1 C1 C2 -118.86(17)
Sb2 P1 C1 C2 -25.00(19)
Sb1 P1 C1 C6 71.89(16)
Sb2 P1 C1 C6 165.75(13)
C6 C1 C2 C3 3.2(3)
P1 C1 C2 C3 -165.81(17)
C6 C1 C2 C7 -176.28(19)
P1 C1 C2 C7 14.7(3)
C1 C2 C3 C4 -1.4(4)
C7 C2 C3 C4 178.2(2)
C2 C3 C4 C5 -1.4(4)
C3 C4 C5 C6 2.3(4)
C4 C5 C6 C1 -0.4(3)
C4 C5 C6 C16 -179.8(2)
C2 C1 C6 C5 -2.4(3)
P1 C1 C6 C5 167.54(17)
C2 C1 C6 C16 177.00(18)
P1 C1 C6 C16 -13.1(3)
C3 C2 C7 C12 98.5(2)
C1 C2 C7 C12 -82.0(3)
C3 C2 C7 C8 -78.0(3)
C1 C2 C7 C8 101.5(2)
C12 C7 C8 C9 -0.2(3)
C2 C7 C8 C9 176.33(18)
C12 C7 C8 C13 -178.8(2)
C2 C7 C8 C13 -2.3(3)
C7 C8 C9 C10 0.3(3)
C13 C8 C9 C10 178.9(2)
C8 C9 C10 C11 0.8(3)
C8 C9 C10 C14 -176.0(2)
C9 C10 C11 C12 -2.0(3)
C14 C10 C11 C12 174.8(2)
C10 C11 C12 C7 2.1(3)
C10 C11 C12 C15 -175.8(2)
C8 C7 C12 C11 -1.0(3)
C2 C7 C12 C11 -177.47(18)
C8 C7 C12 C15 176.89(19)
C2 C7 C12 C15 0.4(3)
C5 C6 C16 C21 87.1(2)
C1 C6 C16 C21 -92.3(2)
C5 C6 C16 C17 -89.1(2)
C1 C6 C16 C17 91.5(2)
C21 C16 C17 C18 1.7(3)
C6 C16 C17 C18 177.85(18)
C21 C16 C17 C22 -177.48(19)
C6 C16 C17 C22 -1.3(3)
C16 C17 C18 C19 0.4(3)
C22 C17 C18 C19 179.6(2)
C17 C18 C19 C20 -1.3(3)
C17 C18 C19 C23 180.0(2)
C18 C19 C20 C21 0.1(3)
C23 C19 C20 C21 178.8(2)
C19 C20 C21 C16 2.0(3)
C19 C20 C21 C24 -175.4(2)
C17 C16 C21 C20 -2.8(3)
C6 C16 C21 C20 -179.05(18)
C17 C16 C21 C24 174.52(19)
C6 C16 C21 C24 -1.7(3)
Sb1 P2 C25 C26 -49.53(18)
Sb2 P2 C25 C26 -143.99(15)
Sb1 P2 C25 C30 141.05(15)
Sb2 P2 C25 C30 46.59(18)
C30 C25 C26 C27 1.1(3)
P2 C25 C26 C27 -168.47(18)
C30 C25 C26 C31 -178.14(19)
P2 C25 C26 C31 12.3(3)
C25 C26 C27 C28 -0.1(4)
C31 C26 C27 C28 179.2(2)
C26 C27 C28 C29 -0.9(4)
C27 C28 C29 C30 0.8(4)
C28 C29 C30 C25 0.2(4)
C28 C29 C30 C40 178.6(2)
C26 C25 C30 C29 -1.2(3)
P2 C25 C30 C29 168.37(18)
C26 C25 C30 C40 -179.5(2)
P2 C25 C30 C40 -9.9(3)
C27 C26 C31 C36 102.6(3)
C25 C26 C31 C36 -78.1(3)
C27 C26 C31 C32 -74.0(3)
C25 C26 C31 C32 105.3(2)
C36 C31 C32 C33 1.2(3)
C26 C31 C32 C33 177.80(19)
C36 C31 C32 C37 -178.5(2)
C26 C31 C32 C37 -1.9(3)
C31 C32 C33 C34 -0.5(3)
C37 C32 C33 C34 179.2(2)
C32 C33 C34 C35 0.5(3)
C32 C33 C34 C38 -178.1(2)
C33 C34 C35 C36 -1.2(4)
C38 C34 C35 C36 177.4(2)
C34 C35 C36 C31 1.9(3)
C34 C35 C36 C39 -176.2(2)
C32 C31 C36 C35 -1.8(3)
C26 C31 C36 C35 -178.4(2)
C32 C31 C36 C39 176.2(2)
C26 C31 C36 C39 -0.3(3)
C29 C30 C40 C41 -88.4(3)
C25 C30 C40 C41 89.9(3)
C29 C30 C40 C45 84.8(3)
C25 C30 C40 C45 -96.9(3)
C45 C40 C41 C42 1.0(3)
C30 C40 C41 C42 174.23(18)
C45 C40 C41 C46 -179.20(19)
C30 C40 C41 C46 -6.0(3)
C40 C41 C42 C43 0.4(3)
C46 C41 C42 C43 -179.4(2)
C41 C42 C43 C44 -0.7(3)
C41 C42 C43 C47 178.0(2)
C42 C43 C44 C45 -0.3(3)
C47 C43 C44 C45 -179.0(2)
C43 C44 C45 C40 1.7(3)
C43 C44 C45 C48 -178.0(2)
C41 C40 C45 C44 -2.0(3)
C30 C40 C45 C44 -175.25(18)
C41 C40 C45 C48 177.70(19)
C30 C40 C45 C48 4.5(3)
C54 C49 C50 C51 0.0
C55 C49 C50 C51 178.8(4)
C49 C50 C51 C52 0.0
C50 C51 C52 C53 0.0
C51 C52 C53 C54 0.0
C52 C53 C54 C49 0.0
C50 C49 C54 C53 0.0
C55 C49 C54 C53 -178.8(4)
